data_7209193
loop_
_publ_author_name
'Uebler, Jacob W.'
'Wilson, Julie A.'
'LaDuca, Robert L.'

_publ_section_title
;
 Donor disposition and aliphatic conformation effects on structure in
 luminescent zinc dicarboxylate coordination polymers with isomeric
 dipyridylamide coligands
;
_journal_issue 8
_journal_name_full CrystEngComm
_journal_page_first 1586
_journal_paper_doi 10.1039/c2ce26929e
_journal_volume 15
_journal_year 2013
_chemical_formula_sum 'C15 H11 N3 O5 Zn'
_chemical_formula_weight 378.66
_space_group_IT_number 15
_symmetry_cell_setting monoclinic
_symmetry_space_group_name_Hall '-C 2yc'
_symmetry_space_group_name_H-M 'C 1 2/c 1'
_atom_sites_solution_hydrogens geom
_atom_sites_solution_primary direct
_atom_sites_solution_secondary difmap
_audit_creation_method SHELXL-97
_audit_update_record
;
2012-08-02 # Formatted by publCIF
;
_cell_angle_alpha 90.00
_cell_angle_beta 125.036(8)
_cell_angle_gamma 90.00
_cell_formula_units_Z 8
_cell_length_a 13.596(2)
_cell_length_b 14.050(2)
_cell_length_c 19.495(3)
_cell_measurement_temperature 173(2)
_cell_volume 3049.2(8)
_computing_structure_refinement 'SHELXL-97 (Sheldrick, 2008)'
_computing_structure_solution 'SHELXS-97 (Sheldrick, 2008)'
_diffrn_ambient_temperature 173(2)
_diffrn_measured_fraction_theta_full 1.000
_diffrn_measured_fraction_theta_max 0.997
_diffrn_radiation_monochromator graphite
_diffrn_radiation_source 'fine-focus sealed tube'
_diffrn_radiation_type MoK\a
_diffrn_radiation_wavelength 0.71073
_diffrn_reflns_av_R_equivalents 0.0875
_diffrn_reflns_av_sigmaI/netI 0.0361
_diffrn_reflns_limit_h_max 13
_diffrn_reflns_limit_h_min -16
_diffrn_reflns_limit_k_max 16
_diffrn_reflns_limit_k_min 0
_diffrn_reflns_limit_l_max 23
_diffrn_reflns_limit_l_min 0
_diffrn_reflns_number 31772
_diffrn_reflns_theta_full 25.00
_diffrn_reflns_theta_max 25.41
_diffrn_reflns_theta_min 2.10
_exptl_absorpt_coefficient_mu 1.643
_exptl_absorpt_correction_T_max 0.7744
_exptl_absorpt_correction_T_min 0.7273
_exptl_absorpt_correction_type multi-scan
_exptl_absorpt_process_details twinabs
_exptl_crystal_colour colourless
_exptl_crystal_density_diffrn 1.650
_exptl_crystal_density_method 'not measured'
_exptl_crystal_description block
_exptl_crystal_F_000 1536
_exptl_crystal_size_max 0.21
_exptl_crystal_size_mid 0.17
_exptl_crystal_size_min 0.16
_refine_diff_density_max 0.473
_refine_diff_density_min -0.392
_refine_diff_density_rms 0.073
_refine_ls_extinction_method none
_refine_ls_goodness_of_fit_ref 1.075
_refine_ls_hydrogen_treatment mixed
_refine_ls_matrix_type full
_refine_ls_number_parameters 228
_refine_ls_number_reflns 5124
_refine_ls_number_restraints 0
_refine_ls_restrained_S_all 1.075
_refine_ls_R_factor_all 0.0470
_refine_ls_R_factor_gt 0.0372
_refine_ls_shift/su_max 0.001
_refine_ls_shift/su_mean 0.000
_refine_ls_structure_factor_coef Fsqd
_refine_ls_weighting_details 'calc w=1/[\s^2^(Fo^2^)+(0.0420P)^2^+6.4774P] where P=(Fo^2^+2Fc^2^)/3'
_refine_ls_weighting_scheme calc
_refine_ls_wR_factor_gt 0.0900
_refine_ls_wR_factor_ref 0.0937
_reflns_number_gt 4400
_reflns_number_total 5124
_reflns_threshold_expression >2sigma(I)
_cod_data_source_file c2ce26929e.txt
_cod_data_source_block twin5
_cod_original_sg_symbol_H-M C2/c
_cod_database_code 7209193

loop_
_symmetry_equiv_pos_as_xyz
'x, y, z'
'-x, y, -z+1/2'
'x+1/2, y+1/2, z'
'-x+1/2, y+1/2, -z+1/2'
'-x, -y, -z'
'x, -y, z-1/2'
'-x+1/2, -y+1/2, -z'
'x+1/2, -y+1/2, z-1/2'

loop_
_atom_site_label
_atom_site_type_symbol
_atom_site_fract_x
_atom_site_fract_y
_atom_site_fract_z
_atom_site_U_iso_or_equiv
_atom_site_adp_type
_atom_site_occupancy
_atom_site_symmetry_multiplicity
_atom_site_calc_flag
_atom_site_refinement_flags
_atom_site_disorder_assembly
_atom_site_disorder_group
Zn1 Zn 0.47923(3) 0.11765(3) 0.44454(2) 0.01584(10) Uani 1 1 d . . .
O1 O 0.39726(19) 0.18957(15) 0.33721(12) 0.0298(5) Uani 1 1 d . . .
O2 O 0.3755(2) 0.32901(17) 0.38016(13) 0.0393(6) Uani 1 1 d . . .
O3 O 0.09035(18) 0.34767(15) 0.06596(12) 0.0274(5) Uani 1 1 d . . .
O4 O 0.07020(19) 0.48786(14) 0.11071(14) 0.0333(5) Uani 1 1 d . . .
O5 O -0.123(2) 0.0667(14) 0.3223(16) 0.031(2) Uani 0.717(4) 1 d P A 1
O5A O -0.113(6) 0.083(4) 0.327(4) 0.031(2) Uani 0.283(4) 1 d P A 2
N1 N 0.3239(2) 0.1204(2) 0.44681(16) 0.0269(6) Uani 1 1 d . A .
N2 N -0.3630(2) 0.10864(18) 0.44269(17) 0.0215(5) Uani 1 1 d . . .
N3 N 0.0240(3) 0.1153(3) 0.4568(2) 0.0235(7) Uani 0.717(4) 1 d P A 1
H3 H 0.0410 0.1305 0.5063 0.028 Uiso 0.717(4) 1 calc PR A 1
N3A N -0.0441(9) 0.1132(7) 0.4560(6) 0.0235(7) Uani 0.283(4) 1 d P A 2
H3A H 0.0131 0.1303 0.5075 0.028 Uiso 0.283(4) 1 calc PR A 2
C1 C 0.3526(3) 0.2715(2) 0.32526(18) 0.0240(7) Uani 1 1 d . . .
C2 C 0.2627(3) 0.2983(2) 0.23503(17) 0.0232(6) Uani 1 1 d . . .
H2 H 0.2455 0.2532 0.1932 0.028 Uiso 1 1 calc R . .
C3 C 0.2073(3) 0.3797(2) 0.21110(17) 0.0254(6) Uani 1 1 d . . .
H3 H 0.2263 0.4249 0.2533 0.031 Uiso 1 1 calc R . .
C4 C 0.1166(3) 0.4071(2) 0.12279(18) 0.0232(7) Uani 1 1 d . . .
C5 C 0.2172(3) 0.1028(3) 0.3763(2) 0.0468(10) Uani 1 1 d . . .
H5 H 0.2123 0.0925 0.3262 0.056 Uiso 1 1 calc R . .
C6 C 0.1131(3) 0.0991(3) 0.3733(3) 0.0578(13) Uani 1 1 d . A .
H6 H 0.0383 0.0863 0.3218 0.069 Uiso 1 1 calc R . .
C7 C 0.1180(4) 0.1139(3) 0.4447(3) 0.0428(10) Uani 1 1 d . . .
C8 C 0.2264(4) 0.1317(3) 0.5159(3) 0.0428(10) Uani 1 1 d . A .
H8 H 0.2336 0.1421 0.5667 0.051 Uiso 1 1 calc R . .
C9 C 0.3255(3) 0.1350(2) 0.5150(2) 0.0301(8) Uani 1 1 d . . .
H9 H 0.4006 0.1484 0.5661 0.036 Uiso 1 1 calc R A .
C10 C -0.3816(3) 0.0880(2) 0.3690(2) 0.0331(8) Uani 1 1 d . . .
H10 H -0.4619 0.0756 0.3229 0.040 Uiso 1 1 calc R . .
C11 C -0.2504(3) 0.1246(2) 0.5061(2) 0.0348(8) Uani 1 1 d . . .
H11 H -0.2330 0.1389 0.5597 0.042 Uiso 1 1 calc R . .
C12 C -0.2938(3) 0.0835(2) 0.3550(3) 0.0405(9) Uani 1 1 d . A .
H12 H -0.3132 0.0687 0.3010 0.049 Uiso 1 1 calc R . .
C13 C -0.1560(3) 0.1208(3) 0.4961(3) 0.0495(11) Uani 1 1 d . A .
H13 H -0.0758 0.1324 0.5427 0.059 Uiso 1 1 calc R . .
C14 C -0.1789(4) 0.1005(2) 0.4198(3) 0.0398(10) Uani 1 1 d . . .
C15 C -0.0922(4) 0.0935(3) 0.3932(3) 0.0196(9) Uani 0.717(4) 1 d P A 1
C15A C -0.0306(11) 0.0936(8) 0.3957(7) 0.0196(9) Uani 0.283(4) 1 d P A 2

loop_
_atom_site_aniso_label
_atom_site_aniso_U_11
_atom_site_aniso_U_22
_atom_site_aniso_U_33
_atom_site_aniso_U_23
_atom_site_aniso_U_13
_atom_site_aniso_U_12
Zn1 0.01418(17) 0.01928(16) 0.01284(15) 0.00103(16) 0.00705(14) 0.00055(16)
O1 0.0308(12) 0.0396(13) 0.0217(11) 0.0132(10) 0.0168(10) 0.0176(11)
O2 0.0388(14) 0.0511(15) 0.0159(11) -0.0036(10) 0.0086(11) 0.0081(12)
O3 0.0237(12) 0.0387(12) 0.0141(10) 0.0025(9) 0.0076(9) 0.0063(10)
O4 0.0282(12) 0.0260(12) 0.0407(13) 0.0145(10) 0.0169(11) 0.0112(10)
O5 0.021(4) 0.052(7) 0.020(3) -0.017(4) 0.012(3) -0.015(4)
O5A 0.021(4) 0.052(7) 0.020(3) -0.017(4) 0.012(3) -0.015(4)
N1 0.0249(15) 0.0338(14) 0.0233(13) 0.0069(13) 0.0146(12) 0.0037(13)
N2 0.0141(13) 0.0249(13) 0.0275(13) 0.0067(12) 0.0131(12) 0.0020(11)
N3 0.016(2) 0.0330(16) 0.0191(16) -0.0037(15) 0.0088(18) -0.0008(19)
N3A 0.016(2) 0.0330(16) 0.0191(16) -0.0037(15) 0.0088(18) -0.0008(19)
C1 0.0188(15) 0.0349(18) 0.0170(15) 0.0032(13) 0.0095(13) 0.0026(13)
C2 0.0267(17) 0.0263(16) 0.0120(13) -0.0012(12) 0.0084(13) 0.0023(14)
C3 0.0288(17) 0.0245(15) 0.0169(14) -0.0028(13) 0.0096(13) 0.0044(14)
C4 0.0174(16) 0.0274(17) 0.0243(16) 0.0075(12) 0.0117(14) 0.0030(13)
C5 0.0252(19) 0.079(3) 0.036(2) 0.008(2) 0.0177(17) -0.002(2)
C6 0.0153(18) 0.075(3) 0.066(3) 0.014(2) 0.0137(19) 0.0004(19)
C7 0.047(2) 0.0295(18) 0.086(3) 0.021(2) 0.058(3) 0.0155(19)
C8 0.048(2) 0.034(2) 0.072(3) 0.016(2) 0.050(2) 0.0166(19)
C9 0.0362(19) 0.0265(18) 0.040(2) 0.0074(14) 0.0295(17) 0.0086(15)
C10 0.040(2) 0.0350(19) 0.036(2) 0.0048(16) 0.0288(18) 0.0039(16)
C11 0.0214(17) 0.0363(19) 0.040(2) 0.0076(17) 0.0140(15) 0.0019(16)
C12 0.046(2) 0.038(2) 0.059(3) 0.0090(18) 0.043(2) 0.0077(18)
C13 0.0099(17) 0.037(2) 0.082(3) 0.017(2) 0.0153(19) 0.0026(16)
C14 0.054(2) 0.025(2) 0.070(3) 0.0165(18) 0.052(2) 0.0131(17)
C15 0.013(2) 0.0240(19) 0.0150(19) -0.0009(14) 0.004(2) -0.0039(19)
C15A 0.013(2) 0.0240(19) 0.0150(19) -0.0009(14) 0.004(2) -0.0039(19)

loop_
_atom_type_symbol
_atom_type_description
_atom_type_scat_dispersion_real
_atom_type_scat_dispersion_imag
_atom_type_scat_source
C C 0.0033 0.0016 'International Tables Vol C Tables 4.2.6.8 and 6.1.1.4'
H H 0.0000 0.0000 'International Tables Vol C Tables 4.2.6.8 and 6.1.1.4'
N N 0.0061 0.0033 'International Tables Vol C Tables 4.2.6.8 and 6.1.1.4'
O O 0.0106 0.0060 'International Tables Vol C Tables 4.2.6.8 and 6.1.1.4'
Zn Zn 0.2839 1.4301 'International Tables Vol C Tables 4.2.6.8 and 6.1.1.4'

loop_
_geom_angle_atom_site_label_1
_geom_angle_atom_site_label_2
_geom_angle_atom_site_label_3
_geom_angle
_geom_angle_site_symmetry_1
_geom_angle_site_symmetry_3
O1 Zn1 O3 134.87(9) . 8_556
O1 Zn1 O4 94.78(9) . 4_545
O3 Zn1 O4 129.91(9) 8_556 4_545
O1 Zn1 N1 92.81(10) . .
O3 Zn1 N1 93.15(9) 8_556 .
O4 Zn1 N1 89.84(10) 4_545 .
O1 Zn1 N2 88.53(9) . 1_655
O3 Zn1 N2 87.23(9) 8_556 1_655
O4 Zn1 N2 88.17(10) 4_545 1_655
N1 Zn1 N2 177.68(12) . 1_655
C1 O1 Zn1 125.30(19) . .
C4 O3 Zn1 121.09(18) . 8_455
C4 O4 Zn1 153.2(2) . 4
C5 N1 C9 116.4(3) . .
C5 N1 Zn1 118.6(2) . .
C9 N1 Zn1 124.9(2) . .
C11 N2 C10 116.4(3) . .
C11 N2 Zn1 126.8(2) . 1_455
C10 N2 Zn1 116.8(2) . 1_455
C15 N3 C7 121.5(4) . .
C15 N3 H3 119.2 . .
C7 N3 H3 119.2 . .
C15A N3A C14 107.7(9) . .
C15A N3A H3A 126.2 . .
C14 N3A H3A 126.2 . .
O2 C1 O1 125.8(3) . .
O2 C1 C2 118.9(3) . .
O1 C1 C2 115.3(3) . .
C3 C2 C1 123.7(3) . .
C3 C2 H2 118.2 . .
C1 C2 H2 118.2 . .
C2 C3 C4 124.8(3) . .
C2 C3 H3 117.6 . .
C4 C3 H3 117.6 . .
O4 C4 O3 125.1(3) . .
O4 C4 C3 116.6(3) . .
O3 C4 C3 118.3(2) . .
N1 C5 C6 122.2(4) . .
N1 C5 H5 118.9 . .
C6 C5 H5 118.9 . .
C7 C6 C5 119.9(4) . .
C7 C6 H6 120.0 . .
C5 C6 H6 120.0 . .
C8 C7 C6 117.5(3) . .
C8 C7 N3 112.4(4) . .
C6 C7 N3 130.1(4) . .
C8 C7 C15A 149.3(5) . .
C6 C7 C15A 93.1(5) . .
N3 C7 C15A 37.1(4) . .
C7 C8 C9 120.0(4) . .
C7 C8 H8 120.0 . .
C9 C8 H8 120.0 . .
N1 C9 C8 124.0(4) . .
N1 C9 H9 118.0 . .
C8 C9 H9 118.0 . .
N2 C10 C12 125.0(4) . .
N2 C10 H10 117.5 . .
C12 C10 H10 117.5 . .
N2 C11 C13 121.5(4) . .
N2 C11 H11 119.2 . .
C13 C11 H11 119.2 . .
C14 C12 C10 118.5(4) . .
C14 C12 H12 120.8 . .
C10 C12 H12 120.8 . .
C14 C13 C11 120.3(4) . .
C14 C13 H13 119.9 . .
C11 C13 H13 119.9 . .
C12 C14 C13 118.4(3) . .
C12 C14 C15 111.7(4) . .
C13 C14 C15 129.9(4) . .
C12 C14 N3A 151.1(5) . .
C13 C14 N3A 90.5(5) . .
C15 C14 N3A 39.4(4) . .
O5 C15 N3 123.5(12) . .
O5 C15 C14 123.6(11) . .
N3 C15 C14 112.8(4) . .
O5A C15A N3A 122(4) . .
O5A C15A C7 136(4) . .
N3A C15A C7 101.2(8) . .

loop_
_geom_bond_atom_site_label_1
_geom_bond_atom_site_label_2
_geom_bond_distance
_geom_bond_site_symmetry_2
Zn1 O1 1.9909(19) .
Zn1 O3 2.0044(19) 8_556
Zn1 O4 2.026(2) 4_545
Zn1 N1 2.138(3) .
Zn1 N2 2.170(2) 1_655
O1 C1 1.259(4) .
O2 C1 1.230(4) .
O3 C4 1.264(3) .
O3 Zn1 2.0043(19) 8_455
O4 C4 1.253(3) .
O4 Zn1 2.026(2) 4
O5 C15 1.25(2) .
O5A C15A 1.16(6) .
N1 C5 1.329(4) .
N1 C9 1.332(4) .
N2 C11 1.322(4) .
N2 C10 1.340(4) .
N2 Zn1 2.170(2) 1_455
N3 C15 1.370(6) .
N3 C7 1.428(5) .
N3 H3 0.8800 .
N3A C15A 1.319(16) .
N3A C14 1.550(10) .
N3A H3A 0.8800 .
C1 C2 1.504(4) .
C2 C3 1.300(4) .
C2 H2 0.9500 .
C3 C4 1.482(4) .
C3 H3 0.9500 .
C5 C6 1.385(5) .
C5 H5 0.9500 .
C6 C7 1.371(6) .
C6 H6 0.9500 .
C7 C8 1.346(6) .
C7 C15A 1.692(13) .
C8 C9 1.359(4) .
C8 H8 0.9500 .
C9 H9 0.9500 .
C10 C12 1.370(4) .
C10 H10 0.9500 .
C11 C13 1.406(5) .
C11 H11 0.9500 .
C12 C14 1.352(5) .
C12 H12 0.9500 .
C13 C14 1.362(6) .
C13 H13 0.9500 .
C14 C15 1.541(6) .

loop_
_geom_hbond_atom_site_label_D
_geom_hbond_atom_site_label_H
_geom_hbond_atom_site_label_A
_geom_hbond_distance_DH
_geom_hbond_distance_HA
_geom_hbond_distance_DA
_geom_hbond_angle_DHA
_geom_hbond_site_symmetry_A
N3 H3 O2 0.88 1.90 2.755(4) 162.4 7_556
N3A H3A O2 0.88 1.90 2.777(10) 174.4 7_556

loop_
_geom_torsion_atom_site_label_1
_geom_torsion_atom_site_label_2
_geom_torsion_atom_site_label_3
_geom_torsion_atom_site_label_4
_geom_torsion
_geom_torsion_site_symmetry_1
O3 Zn1 O1 C1 -38.1(3) 8_556
O4 Zn1 O1 C1 149.2(2) 4_545
N1 Zn1 O1 C1 59.1(3) .
N2 Zn1 O1 C1 -122.8(3) 1_655
O1 Zn1 N1 C5 43.4(3) .
O3 Zn1 N1 C5 178.7(3) 8_556
O4 Zn1 N1 C5 -51.4(3) 4_545
N2 Zn1 N1 C5 -82(3) 1_655
O1 Zn1 N1 C9 -139.3(3) .
O3 Zn1 N1 C9 -4.1(3) 8_556
O4 Zn1 N1 C9 125.9(3) 4_545
N2 Zn1 N1 C9 95(3) 1_655
Zn1 O1 C1 O2 18.2(4) .
Zn1 O1 C1 C2 -161.17(19) .
O2 C1 C2 C3 0.2(5) .
O1 C1 C2 C3 179.6(3) .
C1 C2 C3 C4 -178.7(3) .
Zn1 O4 C4 O3 -52.5(6) 4
Zn1 O4 C4 C3 128.9(4) 4
Zn1 O3 C4 O4 6.6(4) 8_455
Zn1 O3 C4 C3 -174.8(2) 8_455
C2 C3 C4 O4 178.8(3) .
C2 C3 C4 O3 0.1(5) .
C9 N1 C5 C6 -0.4(6) .
Zn1 N1 C5 C6 177.1(3) .
N1 C5 C6 C7 0.1(7) .
C5 C6 C7 C8 0.0(6) .
C5 C6 C7 N3 178.7(4) .
C5 C6 C7 C15A -177.3(5) .
C15 N3 C7 C8 -176.3(4) .
C15 N3 C7 C6 5.0(7) .
C15 N3 C7 C15A -1.6(7) .
C6 C7 C8 C9 0.3(6) .
N3 C7 C8 C9 -178.7(3) .
C15A C7 C8 C9 175.1(8) .
C5 N1 C9 C8 0.7(5) .
Zn1 N1 C9 C8 -176.6(3) .
C7 C8 C9 N1 -0.7(6) .
C11 N2 C10 C12 -0.8(5) .
Zn1 N2 C10 C12 177.0(3) 1_455
C10 N2 C11 C13 0.6(5) .
Zn1 N2 C11 C13 -177.0(3) 1_455
N2 C10 C12 C14 0.3(5) .
N2 C11 C13 C14 0.1(6) .
C10 C12 C14 C13 0.4(5) .
C10 C12 C14 C15 -179.5(3) .
C10 C12 C14 N3A -176.2(9) .
C11 C13 C14 C12 -0.6(6) .
C11 C13 C14 C15 179.3(3) .
C11 C13 C14 N3A 177.8(5) .
C15A N3A C14 C12 -5.6(15) .
C15A N3A C14 C13 177.3(8) .
C15A N3A C14 C15 -0.8(6) .
C7 N3 C15 O5 3.6(14) .
C7 N3 C15 C14 -179.4(4) .
C12 C14 C15 O5 -6.2(14) .
C13 C14 C15 O5 174.0(13) .
N3A C14 C15 O5 176.3(15) .
C12 C14 C15 N3 176.9(4) .
C13 C14 C15 N3 -3.0(6) .
N3A C14 C15 N3 -0.6(7) .
C14 N3A C15A O5A 10(4) .
C14 N3A C15A C7 178.5(6) .
C8 C7 C15A O5A 176(4) .
C6 C7 C15A O5A -9(5) .
N3 C7 C15A O5A 166(5) .
C8 C7 C15A N3A 9.6(14) .
C6 C7 C15A N3A -175.0(7) .
N3 C7 C15A N3A 0.0(6) .
